data_2002710
loop_
_publ_author_name
'Kluever, E'
'Mueller-Buschbaum, Hk'

_publ_section_title
;
Zur Kristallchemie von Ba Ni Pr2 O5 und Ba Mn0.36 Mg0.64 Nd2 O5
;
_journal_name_full 'Journal of Alloys Compd.'
_journal_page_first 159
_journal_page_last 162
_journal_paper_doi 10.1016/0925-8388(94)90028-0
_journal_volume 206
_journal_year 1994
_chemical_formula_structural 'Ba (Mn0.36 Mg0.64) Nd2 O5'
_chemical_formula_sum 'Ba Mg0.64 Mn0.36 Nd2 O5'
_chemical_name_systematic
;
Barium manganese magnesium neodymium oxide (1/0.4/0.6/2/5)
;
_space_group_IT_number 71
_symmetry_cell_setting orthorhombic
_symmetry_Int_Tables_number 71
_symmetry_space_group_name_Hall '-I 2 2'
_symmetry_space_group_name_H-M 'I m m m'
_cell_angle_alpha 90
_cell_angle_beta 90
_cell_angle_gamma 90
_cell_formula_units_Z 2
_cell_length_a 3.8472(4)
_cell_length_b 5.9552(9)
_cell_length_c 11.8048(7)
_cell_volume 270.5
_refine_ls_R_factor_all 0.028
_cod_original_formula_sum 'Ba Mg.64 Mn.36 Nd2 O5'
_cod_database_code 2002710

loop_
_symmetry_equiv_pos_as_xyz
x,y,z
x,-y,-z
-x,y,-z
-x,-y,z
-x,-y,-z
-x,y,z
x,-y,z
x,y,-z
1/2+x,1/2+y,1/2+z
1/2+x,1/2-y,1/2-z
1/2-x,1/2+y,1/2-z
1/2-x,1/2-y,1/2+z
1/2-x,1/2-y,1/2-z
1/2-x,1/2+y,1/2+z
1/2+x,1/2-y,1/2+z
1/2+x,1/2+y,1/2-z

loop_
_atom_site_aniso_label
_atom_site_aniso_B_11
_atom_site_aniso_B_12
_atom_site_aniso_B_13
_atom_site_aniso_B_22
_atom_site_aniso_B_23
_atom_site_aniso_B_33
Ba1 1.45(2) 0. 0. 0.81(2) 0. 0.68(2)
Mn1 0.35(3) 0. 0. 1.07(4) 0. 0.59(3)
Mg1 0.35(3) 0. 0. 1.07(4) 0. 0.59(3)
Nd1 0.47(1) 0. 0. 0.36(1) 0. 0.38(1)
O1 0.79(4) 0. 0. 0.60(4) -0.21(4) 0.93(4)
O2 0.53(4) 0. 0. 1.49(4) 0. 0.54(4)

loop_
_atom_site_label
_atom_site_type_symbol
_atom_site_symmetry_multiplicity
_atom_site_Wyckoff_symbol
_atom_site_fract_x
_atom_site_fract_y
_atom_site_fract_z
_atom_site_occupancy
_atom_site_attached_hydrogens
_atom_site_calc_flag
Ba1 Ba2+ 2 a 0. 0. 0. 1. 0 d
Mn1 Mn2+ 2 c 0.5 0.5 0. 0.36 0 d
Mg1 Mg2+ 2 c 0.5 0.5 0. 0.64 0 d
Nd1 Nd3+ 4 j 0.5 0. 0.7047(1) 1. 0 d
O1 O2- 8 l 0. 0.7569(2) 0.3546(1) 1. 0 d
O2 O2- 2 d 0.5 0. 0.5 1. 0 d

loop_
_atom_type_symbol
_atom_type_oxidation_number
Ba2+ 2.000
Mn2+ 2.000
Mg2+ 2.000
Nd3+ 3.000
O2- -2.000
